data_4118243
loop_
_publ_author_name
'Xiaofeng Liu'
'Satoru Matsuishi'
'Satoru Fujitsu'
'Toru Ishigaki'
'Takashi Kamiyama'
'Hideo Hosono'

_publ_contact_author_email xfliu@yahoo.cn
_publ_contact_author_name 'Xiaofeng Liu'
_publ_section_title
;
 Layered Hydride CaNiGeH with a ZrCuSiAs-type Structure: Crystal
 Structure, Chemical Bonding, and Magnetism Induced by Mn Doping
;
_journal_name_full 'Journal of the American Chemical Society'
_journal_page_first 11687
_journal_page_last 11694
_journal_paper_doi 10.1021/ja3026104
_journal_volume 134
_journal_year 2012
_chemical_formula_sum 'Ca D Ge Ni'
_space_group_IT_number 129
_symmetry_Int_Tables_number 129
_symmetry_space_group_name_Hall '-P 4a 2a'
_symmetry_space_group_name_H-M 'P 4/n m m :2'
_cell_angle_alpha 90.0
_cell_angle_beta 90.0
_cell_angle_gamma 90.0
_cell_formula_units_Z 2
_cell_length_a 3.999502(34)
_cell_length_b 3.999502
_cell_length_c 7.75966(17)
_cell_volume 124.124(3)
_pd_phase_name CaNiGeD
_cod_data_source_file ja3026104_si_004.cif
_cod_data_source_block added_by_XF
_cod_original_sg_symbol_H-M 'P 4/n m m'
_cod_original_formula_sum 'Ca Ni Ge D'
_cod_database_code 4118243

loop_
_symmetry_equiv_pos_as_xyz
'x, y, z'
'-x, -y, -z'
'-x+1/2, -y+1/2, z'
'x+1/2, y+1/2, -z'
'-y+1/2, x, z'
'y+1/2, -x, -z'
'y, -x+1/2, z'
'-y, x+1/2, -z'
'-x, y+1/2, -z'
'x, -y+1/2, z'
'x+1/2, -y, -z'
'-x+1/2, y, z'
'y+1/2, x+1/2, -z'
'-y+1/2, -x+1/2, z'
'-y, -x, -z'
'y, x, z'

loop_
_atom_site_label
_atom_site_occupancy
_atom_site_fract_x
_atom_site_fract_y
_atom_site_fract_z
_atom_site_thermal_displace_type
_atom_site_U_iso_or_equiv
_atom_site_type_symbol
Ca1 1.0 0.25000 0.25000 0.15473 Uiso 0.042 Ca
Ni1 1.0 0.75000 0.25000 0.50000 Uiso 0.007 Ni
Ge1 1.0 0.25000 0.25000 0.65441 Uiso 0.005 Ge
D1 1.0 0.75000 0.25000 0 Uiso 0.021 D
